data_7200649
loop_
_publ_author_name
'Deng, Hai-Ying'
'He, Jian-Rong'
'Pan, Mei'
'Li, Lei'
'Su, Cheng-Yong'

_publ_section_title
;
 Synergistic metal and anion effects on the formation of coordination
 assemblies from a N,N&#x2032;-bis(3-pyridylmethyl)naphthalene diimide
 ligand
;
_journal_issue 5
_journal_name_full CrystEngComm
_journal_page_first 909
_journal_paper_doi 10.1039/b819608g
_journal_volume 11
_journal_year 2009
_chemical_formula_sum 'C26 H16 Cl2 Hg N4 O4'
_chemical_formula_weight 719.92
_chemical_name_systematic
;
?
;
_space_group_IT_number 15
_symmetry_cell_setting monoclinic
_symmetry_space_group_name_Hall '-C 2yc'
_symmetry_space_group_name_H-M 'C 1 2/c 1'
_atom_sites_solution_hydrogens geom
_atom_sites_solution_primary direct
_atom_sites_solution_secondary difmap
_audit_creation_method SHELXL-97
_cell_angle_alpha 90.00
_cell_angle_beta 106.860(3)
_cell_angle_gamma 90.00
_cell_formula_units_Z 4
_cell_length_a 23.9714(12)
_cell_length_b 5.1891(2)
_cell_length_c 19.0506(8)
_cell_measurement_reflns_used 2403
_cell_measurement_temperature 150(2)
_cell_measurement_theta_max 29.6066
_cell_measurement_theta_min 3.1635
_cell_volume 2267.85(18)
_computing_structure_refinement 'SHELXL-97 (Sheldrick, 1997)'
_computing_structure_solution 'SHELXS-97 (Sheldrick, 1990)'
_diffrn_ambient_temperature 150(2)
_diffrn_measured_fraction_theta_full 0.966
_diffrn_measured_fraction_theta_max 0.966
_diffrn_measurement_device_type OXford
_diffrn_radiation_monochromator graphite
_diffrn_radiation_source 'Enhance (Mo) X-ray Source'
_diffrn_radiation_type MoK\a
_diffrn_radiation_wavelength 0.71073
_diffrn_reflns_av_R_equivalents 0.1304
_diffrn_reflns_av_sigmaI/netI 0.1130
_diffrn_reflns_limit_h_max 29
_diffrn_reflns_limit_h_min -30
_diffrn_reflns_limit_k_max 6
_diffrn_reflns_limit_k_min -4
_diffrn_reflns_limit_l_max 21
_diffrn_reflns_limit_l_min -24
_diffrn_reflns_number 4448
_diffrn_reflns_theta_full 26.99
_diffrn_reflns_theta_max 26.99
_diffrn_reflns_theta_min 3.23
_exptl_absorpt_coefficient_mu 7.068
_exptl_absorpt_correction_T_max 0.1852
_exptl_absorpt_correction_T_min 0.1431
_exptl_absorpt_correction_type multi-scan
_exptl_crystal_colour Red
_exptl_crystal_density_diffrn 2.109
_exptl_crystal_density_method 'not measured'
_exptl_crystal_description Block
_exptl_crystal_F_000 1384
_exptl_crystal_size_max 0.45
_exptl_crystal_size_mid 0.40
_exptl_crystal_size_min 0.36
_refine_diff_density_max 6.563
_refine_diff_density_min -4.992
_refine_diff_density_rms 0.499
_refine_ls_extinction_method none
_refine_ls_goodness_of_fit_ref 1.048
_refine_ls_hydrogen_treatment geom
_refine_ls_matrix_type full
_refine_ls_number_parameters 168
_refine_ls_number_reflns 2401
_refine_ls_number_restraints 0
_refine_ls_restrained_S_all 1.048
_refine_ls_R_factor_all 0.1078
_refine_ls_R_factor_gt 0.0972
_refine_ls_shift/su_max 0.000
_refine_ls_shift/su_mean 0.000
_refine_ls_structure_factor_coef Fsqd
_refine_ls_weighting_details 'calc w=1/[\s^2^(Fo^2^)+(0.1656P)^2^+0.0000P] where P=(Fo^2^+2Fc^2^)/3'
_refine_ls_weighting_scheme calc
_refine_ls_wR_factor_gt 0.2304
_refine_ls_wR_factor_ref 0.2393
_reflns_number_gt 1787
_reflns_number_total 2401
_reflns_threshold_expression >2sigma(I)
_cod_data_source_file b819608g.txt
_cod_data_source_block 2
_cod_depositor_comments
;
The following automatic conversions were performed:
'_symmetry_cell_setting' value 'Monoclinic' changed to 'monoclinic'
according to '/home/saulius/struct/CIF-dictionaries/cif_core.dic'
dictionary named 'cif_core.dic' version 2.4.1 from
2010-06-29.

'_exptl_absorpt_correction_type' value 'Multi-scan' changed
to 'multi-scan' according to
'/home/saulius/struct/CIF-dictionaries/cif_core.dic' dictionary named
'cif_core.dic' version 2.4.1 from 2010-06-29.

Automatic conversion script
Id: cif_fix_enum 1527 2010-12-29 10:47:43Z saulius 
;
_cod_original_cell_volume 2267.84(17)
_cod_original_sg_symbol_H-M C2/c
_cod_database_code 7200649

loop_
_symmetry_equiv_pos_as_xyz
'x, y, z'
'-x, y, -z+1/2'
'x+1/2, y+1/2, z'
'-x+1/2, y+1/2, -z+1/2'
'-x, -y, -z'
'x, -y, z-1/2'
'-x+1/2, -y+1/2, -z'
'x+1/2, -y+1/2, z-1/2'

loop_
_atom_site_label
_atom_site_type_symbol
_atom_site_fract_x
_atom_site_fract_y
_atom_site_fract_z
_atom_site_U_iso_or_equiv
_atom_site_adp_type
_atom_site_occupancy
_atom_site_symmetry_multiplicity
_atom_site_calc_flag
_atom_site_refinement_flags
_atom_site_disorder_assembly
_atom_site_disorder_group
Hg1 Hg 0.0000 0.98288(13) 0.2500 0.0258(3) Uani 1 2 d S . .
Cl1 Cl -0.09898(15) 1.0856(7) 0.19523(19) 0.0306(8) Uani 1 1 d . . .
O1 O 0.2120(4) 0.674(2) 0.2005(5) 0.034(2) Uani 1 1 d . . .
O2 O 0.1350(4) 0.1464(19) 0.0062(5) 0.032(2) Uani 1 1 d . . .
N1 N 0.0167(5) 0.663(2) 0.1659(5) 0.026(2) Uani 1 1 d . . .
N2 N 0.1748(5) 0.407(2) 0.1030(6) 0.023(2) Uani 1 1 d . . .
C1 C -0.0290(7) 0.550(3) 0.1165(8) 0.029(3) Uani 1 1 d . . .
H1A H -0.0670 0.6178 0.1099 0.035 Uiso 1 1 calc R . .
C2 C -0.0220(7) 0.336(3) 0.0749(8) 0.038(3) Uani 1 1 d . . .
H2A H -0.0549 0.2555 0.0420 0.046 Uiso 1 1 calc R . .
C3 C 0.0332(6) 0.244(3) 0.0825(7) 0.032(3) Uani 1 1 d . . .
H3A H 0.0384 0.1005 0.0540 0.039 Uiso 1 1 calc R . .
C4 C 0.0819(6) 0.360(2) 0.1319(6) 0.022(3) Uani 1 1 d . . .
C5 C 0.0688(7) 0.569(3) 0.1740(9) 0.028(3) Uani 1 1 d . . .
H5A H 0.1004 0.6442 0.2104 0.033 Uiso 1 1 calc R . .
C6 C 0.2099(6) 0.608(3) 0.1391(8) 0.028(3) Uani 1 1 d . . .
C7 C 0.1676(5) 0.327(3) 0.0315(7) 0.023(3) Uani 1 1 d . . .
C8 C 0.2418(5) 0.752(2) 0.0946(7) 0.024(3) Uani 1 1 d . . .
C9 C 0.1981(5) 0.478(2) -0.0128(8) 0.021(3) Uani 1 1 d . . .
C10 C 0.2778(6) 0.954(2) 0.1259(8) 0.026(3) Uani 1 1 d . . .
H10A H 0.2820 1.0028 0.1753 0.031 Uiso 1 1 calc R . .
C11 C 0.2341(5) 0.679(2) 0.0211(6) 0.020(2) Uani 1 1 d . . .
C12 C 0.1917(6) 0.411(3) -0.0846(7) 0.026(3) Uani 1 1 d . . .
H12A H 0.1666 0.2733 -0.1063 0.031 Uiso 1 1 calc R . .
C18 C 0.1418(6) 0.261(3) 0.1460(7) 0.032(3) Uani 1 1 d . . .
H18A H 0.1404 0.0761 0.1325 0.038 Uiso 1 1 calc R . .
H18B H 0.1625 0.2753 0.1990 0.038 Uiso 1 1 calc R . .

loop_
_atom_site_aniso_label
_atom_site_aniso_U_11
_atom_site_aniso_U_22
_atom_site_aniso_U_33
_atom_site_aniso_U_23
_atom_site_aniso_U_13
_atom_site_aniso_U_12
Hg1 0.0300(5) 0.0183(4) 0.0318(5) 0.000 0.0133(3) 0.000
Cl1 0.0364(18) 0.0190(15) 0.0369(18) -0.0002(14) 0.0114(14) 0.0076(14)
O1 0.052(6) 0.024(5) 0.032(5) -0.004(4) 0.023(4) -0.002(5)
O2 0.042(5) 0.020(5) 0.036(5) -0.003(4) 0.017(4) -0.004(4)
N1 0.036(6) 0.019(5) 0.024(5) 0.000(5) 0.011(4) -0.002(5)
N2 0.027(6) 0.015(5) 0.030(6) 0.005(5) 0.013(5) 0.006(5)
C1 0.037(8) 0.031(7) 0.026(7) 0.007(6) 0.022(6) 0.004(6)
C2 0.048(9) 0.031(8) 0.038(8) -0.005(7) 0.018(7) -0.007(7)
C3 0.050(9) 0.016(6) 0.030(7) -0.008(6) 0.012(6) 0.000(6)
C4 0.035(7) 0.011(5) 0.020(6) -0.002(5) 0.009(5) -0.004(5)
C5 0.033(7) 0.016(6) 0.038(8) 0.005(6) 0.017(6) 0.003(5)
C6 0.032(7) 0.021(6) 0.034(7) 0.002(6) 0.015(6) 0.014(6)
C7 0.022(6) 0.019(6) 0.032(6) -0.006(5) 0.012(5) 0.009(5)
C8 0.027(6) 0.017(6) 0.034(7) -0.002(5) 0.017(5) 0.011(5)
C9 0.015(5) 0.020(6) 0.028(7) 0.001(5) 0.006(5) 0.010(5)
C10 0.032(7) 0.021(6) 0.030(7) 0.002(5) 0.020(6) 0.011(5)
C11 0.025(6) 0.009(5) 0.028(6) -0.003(5) 0.011(5) 0.007(5)
C12 0.029(7) 0.021(6) 0.031(7) -0.002(6) 0.014(6) 0.006(6)
C18 0.049(9) 0.016(6) 0.032(7) 0.008(5) 0.015(6) 0.016(6)

loop_
_atom_type_symbol
_atom_type_description
_atom_type_scat_dispersion_real
_atom_type_scat_dispersion_imag
_atom_type_scat_source
C C 0.0033 0.0016 'International Tables Vol C Tables 4.2.6.8 and 6.1.1.4'
H H 0.0000 0.0000 'International Tables Vol C Tables 4.2.6.8 and 6.1.1.4'
Cl Cl 0.1484 0.1585 'International Tables Vol C Tables 4.2.6.8 and 6.1.1.4'
Hg Hg -2.3894 9.2266 'International Tables Vol C Tables 4.2.6.8 and 6.1.1.4'
N N 0.0061 0.0033 'International Tables Vol C Tables 4.2.6.8 and 6.1.1.4'
O O 0.0106 0.0060 'International Tables Vol C Tables 4.2.6.8 and 6.1.1.4'

loop_
_geom_angle_atom_site_label_1
_geom_angle_atom_site_label_2
_geom_angle_atom_site_label_3
_geom_angle
_geom_angle_site_symmetry_1
_geom_angle_site_symmetry_3
_geom_angle_publ_flag
Cl1 Hg1 Cl1 153.90(18) . 2 ?
Cl1 Hg1 N1 101.6(3) . . ?
Cl1 Hg1 N1 96.3(3) 2 . ?
Cl1 Hg1 N1 96.3(3) . 2 ?
Cl1 Hg1 N1 101.6(3) 2 2 ?
N1 Hg1 N1 93.4(5) . 2 ?
C5 N1 C1 118.4(12) . . ?
C5 N1 Hg1 120.9(9) . . ?
C1 N1 Hg1 119.9(9) . . ?
C7 N2 C6 126.6(11) . . ?
C7 N2 C18 116.7(11) . . ?
C6 N2 C18 116.7(11) . . ?
N1 C1 C2 121.8(14) . . ?
N1 C1 H1A 119.1 . . ?
C2 C1 H1A 119.1 . . ?
C3 C2 C1 119.1(14) . . ?
C3 C2 H2A 120.4 . . ?
C1 C2 H2A 120.4 . . ?
C2 C3 C4 120.6(13) . . ?
C2 C3 H3A 119.7 . . ?
C4 C3 H3A 119.7 . . ?
C3 C4 C5 115.0(12) . . ?
C3 C4 C18 123.4(11) . . ?
C5 C4 C18 121.3(12) . . ?
N1 C5 C4 124.8(14) . . ?
N1 C5 H5A 117.6 . . ?
C4 C5 H5A 117.6 . . ?
O1 C6 N2 122.8(13) . . ?
O1 C6 C8 121.7(13) . . ?
N2 C6 C8 115.4(12) . . ?
O2 C7 N2 119.9(12) . . ?
O2 C7 C9 122.7(11) . . ?
N2 C7 C9 117.2(11) . . ?
C10 C8 C11 121.1(12) . . ?
C10 C8 C6 119.6(12) . . ?
C11 C8 C6 119.3(12) . . ?
C12 C9 C11 121.8(13) . . ?
C12 C9 C7 119.9(12) . . ?
C11 C9 C7 118.3(12) . . ?
C8 C10 C12 119.9(13) . 7_565 ?
C8 C10 H10A 120.1 . . ?
C12 C10 H10A 120.1 7_565 . ?
C9 C11 C8 123.1(12) . . ?
C9 C11 C11 118.4(14) . 7_565 ?
C8 C11 C11 118.4(14) . 7_565 ?
C9 C12 C10 120.4(14) . 7_565 ?
C9 C12 H12A 119.8 . . ?
C10 C12 H12A 119.8 7_565 . ?
C4 C18 N2 111.3(10) . . ?
C4 C18 H18A 109.4 . . ?
N2 C18 H18A 109.4 . . ?
C4 C18 H18B 109.4 . . ?
N2 C18 H18B 109.4 . . ?
H18A C18 H18B 108.0 . . ?

loop_
_geom_bond_atom_site_label_1
_geom_bond_atom_site_label_2
_geom_bond_distance
_geom_bond_site_symmetry_2
_geom_bond_publ_flag
Hg1 Cl1 2.359(3) . ?
Hg1 Cl1 2.359(3) 2 ?
Hg1 N1 2.422(11) . ?
Hg1 N1 2.422(11) 2 ?
O1 C6 1.205(16) . ?
O2 C7 1.227(16) . ?
N1 C5 1.307(18) . ?
N1 C1 1.353(19) . ?
N2 C7 1.387(16) . ?
N2 C6 1.39(2) . ?
N2 C18 1.500(17) . ?
C1 C2 1.40(2) . ?
C1 H1A 0.9500 . ?
C2 C3 1.37(2) . ?
C2 H2A 0.9500 . ?
C3 C4 1.404(17) . ?
C3 H3A 0.9500 . ?
C4 C5 1.44(2) . ?
C4 C18 1.474(18) . ?
C5 H5A 0.9500 . ?
C6 C8 1.496(19) . ?
C7 C9 1.489(19) . ?
C8 C10 1.381(19) . ?
C8 C11 1.410(17) . ?
C9 C12 1.38(2) . ?
C9 C11 1.389(18) . ?
C10 C12 1.40(2) 7_565 ?
C10 H10A 0.9500 . ?
C11 C11 1.45(2) 7_565 ?
C12 C10 1.40(2) 7_565 ?
C12 H12A 0.9500 . ?
C18 H18A 0.9900 . ?
C18 H18B 0.9900 . ?

loop_
_geom_torsion_atom_site_label_1
_geom_torsion_atom_site_label_2
_geom_torsion_atom_site_label_3
_geom_torsion_atom_site_label_4
_geom_torsion
_geom_torsion_site_symmetry_1
_geom_torsion_site_symmetry_2
_geom_torsion_site_symmetry_3
_geom_torsion_site_symmetry_4
_geom_torsion_publ_flag
Cl1 Hg1 N1 C5 174.8(10) . . . . ?
Cl1 Hg1 N1 C5 14.0(10) 2 . . . ?
N1 Hg1 N1 C5 -88.1(10) 2 . . . ?
Cl1 Hg1 N1 C1 -15.3(10) . . . . ?
Cl1 Hg1 N1 C1 -176.1(9) 2 . . . ?
N1 Hg1 N1 C1 81.8(10) 2 . . . ?
C5 N1 C1 C2 1(2) . . . . ?
Hg1 N1 C1 C2 -169.6(11) . . . . ?
N1 C1 C2 C3 -2(2) . . . . ?
C1 C2 C3 C4 1(2) . . . . ?
C2 C3 C4 C5 2(2) . . . . ?
C2 C3 C4 C18 176.1(13) . . . . ?
C1 N1 C5 C4 3(2) . . . . ?
Hg1 N1 C5 C4 173.0(11) . . . . ?
C3 C4 C5 N1 -4(2) . . . . ?
C18 C4 C5 N1 -178.3(12) . . . . ?
C7 N2 C6 O1 176.9(12) . . . . ?
C18 N2 C6 O1 -4.0(19) . . . . ?
C7 N2 C6 C8 1.1(19) . . . . ?
C18 N2 C6 C8 -179.7(10) . . . . ?
C6 N2 C7 O2 -179.9(12) . . . . ?
C18 N2 C7 O2 0.9(17) . . . . ?
C6 N2 C7 C9 -3.3(18) . . . . ?
C18 N2 C7 C9 177.5(10) . . . . ?
O1 C6 C8 C10 4.3(19) . . . . ?
N2 C6 C8 C10 -180.0(11) . . . . ?
O1 C6 C8 C11 -174.9(12) . . . . ?
N2 C6 C8 C11 0.8(17) . . . . ?
O2 C7 C9 C12 -2.2(18) . . . . ?
N2 C7 C9 C12 -178.7(11) . . . . ?
O2 C7 C9 C11 -180.0(12) . . . . ?
N2 C7 C9 C11 3.6(16) . . . . ?
C11 C8 C10 C12 -1.2(19) . . . 7_565 ?
C6 C8 C10 C12 179.6(12) . . . 7_565 ?
C12 C9 C11 C8 -179.6(11) . . . . ?
C7 C9 C11 C8 -1.8(17) . . . . ?
C12 C9 C11 C11 0(2) . . . 7_565 ?
C7 C9 C11 C11 177.4(12) . . . 7_565 ?
C10 C8 C11 C9 -179.6(12) . . . . ?
C6 C8 C11 C9 -0.4(17) . . . . ?
C10 C8 C11 C11 1(2) . . . 7_565 ?
C6 C8 C11 C11 -179.7(13) . . . 7_565 ?
C11 C9 C12 C10 0.4(19) . . . 7_565 ?
C7 C9 C12 C10 -177.3(11) . . . 7_565 ?
C3 C4 C18 N2 98.8(15) . . . . ?
C5 C4 C18 N2 -87.7(15) . . . . ?
C7 N2 C18 C4 -84.9(13) . . . . ?
C6 N2 C18 C4 95.8(14) . . . . ?
